data_4313869
loop_
_publ_author_name
'John F. Berry'
'F. Albert Cotton'
'Tongbu Lu'
'Carlos A. Murillo'

_publ_section_title
;
 Increasing Solubility and Stability of Linear Tricobalt(II) Chains with
 depa (Diethyldipyridylamide) Ligands
;
_journal_name_full 'Inorganic Chemistry'
_journal_page_first 4425
_journal_page_last 4430
_journal_paper_doi 10.1021/ic034149y
_journal_volume 42
_journal_year 2003
_chemical_formula_moiety Co3(depa)4Cl2
_chemical_formula_sum 'C56 H64 Cl2 Co3 N12'
_chemical_formula_weight 1152.88
_chemical_melting_point ?
_chemical_name_common Co3(depa)4Cl2
_chemical_name_systematic
; 
 ? 
;
_space_group_IT_number 118
_symmetry_cell_setting tetragonal
_symmetry_space_group_name_Hall 'P -4 -2n'
_symmetry_space_group_name_H-M 'P -4 n 2'
_atom_sites_solution_hydrogens geom
_atom_sites_solution_primary direct
_atom_sites_solution_secondary difmap
_audit_creation_method SHELXL-97
_cell_angle_alpha 90.00
_cell_angle_beta 90.00
_cell_angle_gamma 90.00
_cell_formula_units_Z 4
_cell_length_a 19.0972(7)
_cell_length_b 19.0972(7)
_cell_length_c 15.8345(11)
_cell_measurement_reflns_used 7279
_cell_measurement_temperature 213(2)
_cell_measurement_theta_max 27.046
_cell_measurement_theta_min 2.385
_cell_volume 5774.9(5)
_computing_cell_refinement 'SAINT V.6.22'
_computing_data_collection 'SMART V.5.618'
_computing_data_reduction 'SAINT V.6.22'
_computing_molecular_graphics 'SHELXTL (Siemens, 1996)'
_computing_publication_material CIFTAB
_computing_structure_refinement 'SHELXL-97 (Sheldrick, 1997)'
_computing_structure_solution 'SHELXS-97 (Sheldrick, 1990)'
_diffrn_ambient_temperature 213(2)
_diffrn_detector_area_resol_mean 8.33
_diffrn_measured_fraction_theta_full 0.999
_diffrn_measured_fraction_theta_max 0.999
_diffrn_measurement_device_type 'Brucker SMART 1000'
_diffrn_measurement_method 'omega sacns'
_diffrn_radiation_monochromator graphite
_diffrn_radiation_source 'normal-focus sealed tube'
_diffrn_radiation_type MoK\a
_diffrn_radiation_wavelength 0.71073
_diffrn_reflns_av_R_equivalents 0.0263
_diffrn_reflns_av_sigmaI/netI 0.0232
_diffrn_reflns_limit_h_max 22
_diffrn_reflns_limit_h_min -22
_diffrn_reflns_limit_k_max 22
_diffrn_reflns_limit_k_min -22
_diffrn_reflns_limit_l_max 18
_diffrn_reflns_limit_l_min -14
_diffrn_reflns_number 29369
_diffrn_reflns_theta_full 24.99
_diffrn_reflns_theta_max 24.99
_diffrn_reflns_theta_min 1.67
_exptl_absorpt_coefficient_mu 0.991
_exptl_absorpt_correction_T_max 0.7898
_exptl_absorpt_correction_T_min 0.7422
_exptl_absorpt_correction_type multi-scan
_exptl_absorpt_process_details 'SADABS V2.03'
_exptl_crystal_colour 'deep brown'
_exptl_crystal_density_diffrn 1.326
_exptl_crystal_density_meas ?
_exptl_crystal_density_method 'not measured'
_exptl_crystal_description block
_exptl_crystal_F_000 2396
_exptl_crystal_size_max 0.32
_exptl_crystal_size_mid 0.30
_exptl_crystal_size_min 0.25
_refine_diff_density_max 0.848
_refine_diff_density_min -0.306
_refine_diff_density_rms 0.108
_refine_ls_abs_structure_details 'Flack H D (1983), Acta Cryst. A39, 876-881'
_refine_ls_abs_structure_Flack 0.02(2)
_refine_ls_extinction_method none
_refine_ls_goodness_of_fit_ref 1.080
_refine_ls_hydrogen_treatment mixed
_refine_ls_matrix_type full
_refine_ls_number_parameters 331
_refine_ls_number_reflns 5088
_refine_ls_number_restraints 8
_refine_ls_restrained_S_all 1.081
_refine_ls_R_factor_all 0.0569
_refine_ls_R_factor_gt 0.0490
_refine_ls_shift/su_max 0.001
_refine_ls_shift/su_mean 0.000
_refine_ls_structure_factor_coef Fsqd
_refine_ls_weighting_details 'calc w=1/[\s^2^(Fo^2^)+(0.1186P)^2^+2.3364P] where P=(Fo^2^+2Fc^2^)/3'
_refine_ls_weighting_scheme calc
_refine_ls_wR_factor_gt 0.1504
_refine_ls_wR_factor_ref 0.1643
_reflns_number_gt 4551
_reflns_number_total 5088
_reflns_threshold_expression >2sigma(I)
_cod_data_source_file ic034149ysi20030212_102325_2.cif
_cod_data_source_block Co3(depa)4Cl2
_cod_depositor_comments
;
The following automatic conversions were performed:
'_symmetry_cell_setting' value 'Tetragonal' changed to 'tetragonal'
according to '/home/adriana/struct/CIF-dictionaries/cif_core.dic'
dictionary named 'cif_core.dic' version 2.4.1 from 2010-06-29.

Automatic conversion script
Id: cif_fix_enum 1555 2011-01-17 13:19:09Z saulius 

The following automatic conversions were performed:

'_chemical_melting_point' value 'not measured' was changed to '?' -
the value is undefined or not given.

Automatic conversion script
Id: cif_fix_values 1569 2011-02-09 13:29:24Z adriana 

The following automatic conversions were performed:

'_exptl_crystal_density_meas' value 'not measured' was changed to '?'
- the value is perceived as not measured.

Automatic conversion script
Id: cif_fix_values 3008 2015-01-20 13:52:24Z robertas 
;
_cod_database_code 4313869

loop_
_symmetry_equiv_pos_as_xyz
'x, y, z'
'-x, -y, z'
'y, -x, -z'
'-y, x, -z'
'x+1/2, -y+1/2, z+1/2'
'-x+1/2, y+1/2, z+1/2'
'y+1/2, x+1/2, -z+1/2'
'-y+1/2, -x+1/2, -z+1/2'

loop_
_atom_site_label
_atom_site_type_symbol
_atom_site_fract_x
_atom_site_fract_y
_atom_site_fract_z
_atom_site_U_iso_or_equiv
_atom_site_adp_type
_atom_site_occupancy
_atom_site_symmetry_multiplicity
_atom_site_calc_flag
_atom_site_refinement_flags
_atom_site_disorder_assembly
_atom_site_disorder_group
Co1 Co 0.81883(3) 0.26382(4) 0.10848(4) 0.0484(2) Uani 1 1 d . . .
Co2 Co 0.79285(3) 0.29285(3) 0.2500 0.0381(2) Uani 1 2 d S . .
Cl1 Cl 0.84454(8) 0.23435(8) -0.03617(8) 0.0608(3) Uani 1 1 d . . .
N1 N 0.8541(2) 0.3647(2) 0.1049(3) 0.0537(10) Uani 1 1 d . A .
N2 N 0.8636(2) 0.3636(2) 0.2500 0.0498(13) Uani 1 2 d S A .
N3 N 0.7799(2) 0.1685(2) 0.1391(2) 0.0430(8) Uani 1 1 d . . .
N4 N 0.72223(18) 0.22223(18) 0.2500 0.0391(11) Uani 1 2 d S . .
N5 N 0.9123(2) 0.2344(2) 0.1568(3) 0.0532(10) Uani 1 1 d . . .
N6 N 0.8598(2) 0.2252(2) 0.2869(2) 0.0443(8) Uani 1 1 d . . .
N7 N 0.7999(2) 0.2200(2) 0.4128(3) 0.0480(9) Uani 1 1 d . . .
C1 C 0.8563(4) 0.3989(4) 0.0302(4) 0.0729(17) Uani 1 1 d . . .
H1A H 0.8420 0.3751 -0.0189 0.087 Uiso 1 1 calc R . .
C2 C 0.8787(5) 0.4667(4) 0.0233(4) 0.095(3) Uani 1 1 d . A .
H2A H 0.8800 0.4884 -0.0299 0.114 Uiso 1 1 calc R . .
C3 C 0.8998(5) 0.5043(4) 0.0956(5) 0.090(2) Uani 1 1 d . . .
C4 C 0.8970(4) 0.4691(4) 0.1703(4) 0.0725(18) Uani 1 1 d . A .
H4A H 0.9104 0.4926 0.2199 0.087 Uiso 1 1 calc R . .
C5 C 0.8746(3) 0.3986(3) 0.1765(3) 0.0557(13) Uani 1 1 d . . .
C6 C 0.9362(10) 0.5691(9) 0.0843(10) 0.077(3) Uiso 0.469(11) 1 d P A 1
H6A H 0.9762 0.5624 0.0462 0.093 Uiso 0.469(11) 1 calc PR A 1
H6B H 0.9538 0.5861 0.1386 0.093 Uiso 0.469(11) 1 calc PR A 1
C7 C 0.8877(10) 0.6191(9) 0.0485(12) 0.083(3) Uiso 0.469(11) 1 d P A 1
H7A H 0.9115 0.6634 0.0397 0.125 Uiso 0.469(11) 1 calc PR A 1
H7B H 0.8488 0.6259 0.0870 0.125 Uiso 0.469(11) 1 calc PR A 1
H7C H 0.8704 0.6017 -0.0051 0.125 Uiso 0.469(11) 1 calc PR A 1
C6' C 0.9076(9) 0.5875(8) 0.0988(10) 0.077(3) Uiso 0.531(11) 1 d P A 2
H6'A H 0.8654 0.6084 0.1234 0.093 Uiso 0.531(11) 1 calc PR A 2
H6'B H 0.9477 0.6005 0.1340 0.093 Uiso 0.531(11) 1 calc PR A 2
C7' C 0.9184(8) 0.6156(8) 0.0063(10) 0.083(3) Uiso 0.531(11) 1 d P A 2
H7'A H 0.9223 0.6662 0.0074 0.125 Uiso 0.531(11) 1 calc PR A 2
H7'B H 0.8787 0.6022 -0.0283 0.125 Uiso 0.531(11) 1 calc PR A 2
H7'C H 0.9609 0.5957 -0.0172 0.125 Uiso 0.531(11) 1 calc PR A 2
C11 C 0.7997(3) 0.1110(3) 0.0983(3) 0.0538(12) Uani 1 1 d . . .
H11A H 0.8328 0.1149 0.0547 0.065 Uiso 1 1 calc R . .
C12 C 0.7732(4) 0.0455(3) 0.1179(4) 0.0650(15) Uani 1 1 d . . .
H12A H 0.7877 0.0062 0.0867 0.078 Uiso 1 1 calc R . .
C13 C 0.7256(4) 0.0372(3) 0.1830(4) 0.0669(16) Uani 1 1 d . B .
C14 C 0.7077(3) 0.0967(3) 0.2261(3) 0.0543(13) Uani 1 1 d . . .
H14A H 0.6768 0.0927 0.2720 0.065 Uiso 1 1 calc R . .
C15 C 0.7329(2) 0.1629(3) 0.2051(3) 0.0435(10) Uani 1 1 d . . .
C16 C 0.6950(5) -0.0322(4) 0.2032(5) 0.089(2) Uani 1 1 d D . .
C17A C 0.651(3) -0.028(4) 0.283(3) 0.28(3) Uiso 0.33 1 d PD B 1
H17A H 0.6059 -0.0071 0.2694 0.414 Uiso 0.33 1 calc PR B 1
H17B H 0.6747 0.0003 0.3245 0.414 Uiso 0.33 1 calc PR B 1
H17C H 0.6435 -0.0748 0.3050 0.414 Uiso 0.33 1 calc PR B 1
C17 C 0.6268(8) -0.0447(10) 0.1580(12) 0.067(4) Uiso 0.33 1 d PD B 2
H17D H 0.6274 -0.0207 0.1040 0.100 Uiso 0.33 1 calc PR B 2
H17E H 0.5885 -0.0269 0.1920 0.100 Uiso 0.33 1 calc PR B 2
H17F H 0.6205 -0.0945 0.1488 0.100 Uiso 0.33 1 calc PR B 2
C17B C 0.7192(19) -0.058(2) 0.2890(14) 0.134(12) Uiso 0.33 1 d PD B 3
H17G H 0.7664 -0.0766 0.2843 0.202 Uiso 0.33 1 calc PR B 3
H17H H 0.6880 -0.0947 0.3086 0.202 Uiso 0.33 1 calc PR B 3
H17I H 0.7189 -0.0196 0.3289 0.202 Uiso 0.33 1 calc PR B 3
C21 C 0.9701(3) 0.2341(3) 0.1078(4) 0.0638(14) Uani 1 1 d . . .
H21A H 0.9664 0.2502 0.0519 0.077 Uiso 1 1 calc R . .
C22 C 1.0349(3) 0.2110(4) 0.1362(4) 0.0743(18) Uani 1 1 d . . .
H22A H 1.0741 0.2110 0.1003 0.089 Uiso 1 1 calc R . .
C23 C 1.0403(3) 0.1876(4) 0.2201(4) 0.0734(17) Uani 1 1 d . . .
C24 C 0.9842(3) 0.1912(4) 0.2702(4) 0.0646(15) Uani 1 1 d . . .
H24A H 0.9884 0.1781 0.3272 0.078 Uiso 1 1 calc R . .
C25 C 0.9181(3) 0.2146(3) 0.2391(3) 0.0502(11) Uani 1 1 d . . .
C26 C 0.8437(3) 0.1873(3) 0.3587(3) 0.0464(10) Uani 1 1 d . . .
C27 C 0.8637(3) 0.1180(3) 0.3706(3) 0.0549(12) Uani 1 1 d . . .
H27A H 0.8948 0.0968 0.3323 0.066 Uiso 1 1 calc R . .
C28 C 0.8382(3) 0.0799(3) 0.4388(3) 0.0599(13) Uani 1 1 d . D .
C29 C 0.7945(3) 0.1142(3) 0.4946(3) 0.0620(14) Uani 1 1 d . . .
H29A H 0.7778 0.0909 0.5429 0.074 Uiso 1 1 calc R . .
C30 C 0.7752(3) 0.1829(3) 0.4794(3) 0.0552(12) Uani 1 1 d . . .
H30A H 0.7438 0.2047 0.5167 0.066 Uiso 1 1 calc R . .
C31 C 1.1105(3) 0.1595(6) 0.2517(6) 0.107(3) Uani 1 1 d . . .
H31A H 1.1037 0.1381 0.3074 0.129 Uiso 1 1 calc R . .
H31B H 1.1269 0.1229 0.2131 0.129 Uiso 1 1 calc R . .
C32 C 1.1642(5) 0.2139(8) 0.2581(8) 0.149(5) Uani 1 1 d . . .
H32A H 1.2075 0.1934 0.2784 0.223 Uiso 1 1 calc R . .
H32B H 1.1487 0.2498 0.2973 0.223 Uiso 1 1 calc R . .
H32C H 1.1718 0.2347 0.2030 0.223 Uiso 1 1 calc R . .
C33 C 0.8573(4) 0.0047(4) 0.4523(5) 0.084(2) Uani 1 1 d D . .
H33A H 0.8878 -0.0112 0.4063 0.101 Uiso 1 1 calc R C 1
H33B H 0.8830 -0.0002 0.5055 0.101 Uiso 1 1 calc R C 1
C34 C 0.7943(10) -0.0385(13) 0.455(3) 0.128(5) Uiso 0.53(5) 1 d PD D 1
H34A H 0.7830 -0.0494 0.5132 0.192 Uiso 0.53(5) 1 calc PR D 1
H34B H 0.8024 -0.0816 0.4240 0.192 Uiso 0.53(5) 1 calc PR D 1
H34C H 0.7557 -0.0132 0.4294 0.192 Uiso 0.53(5) 1 calc PR D 1
C34' C 0.7994(14) -0.0385(14) 0.412(3) 0.128(5) Uiso 0.47(5) 1 d PD D 2
H34D H 0.8098 -0.0879 0.4186 0.192 Uiso 0.47(5) 1 calc PR D 2
H34E H 0.7965 -0.0273 0.3522 0.192 Uiso 0.47(5) 1 calc PR D 2
H34F H 0.7551 -0.0278 0.4389 0.192 Uiso 0.47(5) 1 calc PR D 2

loop_
_atom_site_aniso_label
_atom_site_aniso_U_11
_atom_site_aniso_U_22
_atom_site_aniso_U_33
_atom_site_aniso_U_23
_atom_site_aniso_U_13
_atom_site_aniso_U_12
Co1 0.0480(4) 0.0563(4) 0.0409(4) 0.0020(3) 0.0025(3) -0.0048(3)
Co2 0.0426(3) 0.0426(3) 0.0290(4) -0.0013(2) 0.0013(2) -0.0040(3)
Cl1 0.0618(8) 0.0832(9) 0.0374(6) -0.0033(6) 0.0081(5) -0.0022(6)
N1 0.063(3) 0.062(3) 0.0363(19) 0.0016(19) 0.0053(19) -0.0153(19)
N2 0.058(2) 0.058(2) 0.034(3) 0.002(2) -0.002(2) -0.018(3)
N3 0.0456(19) 0.053(2) 0.0304(18) -0.0066(16) 0.0006(15) 0.0010(17)
N4 0.0445(16) 0.0445(16) 0.028(2) -0.0028(17) 0.0028(17) -0.006(2)
N5 0.057(2) 0.066(3) 0.037(2) -0.0027(19) 0.0081(19) -0.005(2)
N6 0.054(2) 0.048(2) 0.0309(17) 0.0002(16) 0.0013(17) 0.0044(17)
N7 0.050(2) 0.064(3) 0.0302(19) -0.0006(18) -0.0006(17) 0.0019(19)
C1 0.093(4) 0.081(4) 0.045(3) 0.009(3) -0.005(3) -0.021(3)
C2 0.122(6) 0.106(6) 0.058(4) 0.030(4) -0.008(4) -0.047(5)
C3 0.115(6) 0.087(5) 0.067(4) 0.014(4) -0.014(4) -0.048(4)
C4 0.090(4) 0.077(4) 0.051(3) 0.001(3) -0.001(3) -0.032(3)
C5 0.056(3) 0.064(3) 0.047(3) 0.002(2) 0.000(2) -0.018(3)
C11 0.055(3) 0.071(3) 0.035(2) -0.011(2) 0.002(2) 0.005(2)
C12 0.090(4) 0.057(3) 0.048(3) -0.014(3) 0.000(3) 0.009(3)
C13 0.079(4) 0.067(4) 0.055(3) -0.024(3) 0.001(3) -0.005(3)
C14 0.066(3) 0.055(3) 0.041(3) -0.008(2) 0.010(2) -0.009(2)
C15 0.048(2) 0.054(3) 0.029(2) -0.0047(19) -0.0038(19) 0.001(2)
C16 0.136(7) 0.058(4) 0.074(4) -0.022(3) 0.010(4) -0.017(4)
C21 0.064(3) 0.084(4) 0.044(3) -0.005(3) 0.011(3) -0.004(3)
C22 0.054(3) 0.114(5) 0.055(4) -0.016(3) 0.017(3) 0.000(3)
C23 0.050(3) 0.106(5) 0.064(4) -0.009(3) 0.004(3) 0.007(3)
C24 0.050(3) 0.096(4) 0.048(3) -0.003(3) 0.003(2) 0.007(3)
C25 0.055(3) 0.060(3) 0.036(2) -0.007(2) 0.004(2) -0.001(2)
C26 0.049(3) 0.058(3) 0.032(2) 0.001(2) -0.002(2) 0.000(2)
C27 0.055(3) 0.070(3) 0.040(3) 0.001(2) -0.002(2) 0.007(2)
C28 0.060(3) 0.067(3) 0.052(3) 0.010(3) -0.003(3) 0.012(2)
C29 0.071(4) 0.075(4) 0.040(3) 0.017(3) 0.000(2) -0.005(3)
C30 0.057(3) 0.070(3) 0.038(3) 0.006(2) 0.006(2) 0.002(3)
C31 0.051(3) 0.178(9) 0.093(5) -0.019(6) 0.004(4) 0.021(5)
C32 0.078(6) 0.255(15) 0.114(8) -0.010(10) -0.002(6) 0.004(8)
C33 0.092(5) 0.083(4) 0.077(4) 0.025(4) 0.005(4) 0.015(4)

loop_
_atom_type_symbol
_atom_type_description
_atom_type_scat_dispersion_real
_atom_type_scat_dispersion_imag
_atom_type_scat_source
C C 0.0033 0.0016 'International Tables Vol C Tables 4.2.6.8 and 6.1.1.4'
H H 0.0000 0.0000 'International Tables Vol C Tables 4.2.6.8 and 6.1.1.4'
N N 0.0061 0.0033 'International Tables Vol C Tables 4.2.6.8 and 6.1.1.4'
Cl Cl 0.1484 0.1585 'International Tables Vol C Tables 4.2.6.8 and 6.1.1.4'
Co Co 0.3494 0.9721 'International Tables Vol C Tables 4.2.6.8 and 6.1.1.4'

loop_
_geom_angle_atom_site_label_1
_geom_angle_atom_site_label_2
_geom_angle_atom_site_label_3
_geom_angle
_geom_angle_site_symmetry_1
_geom_angle_site_symmetry_3
_geom_angle_publ_flag
N5 Co1 N3 89.08(17) . . ?
N5 Co1 N7 167.08(16) . 7_545 ?
N3 Co1 N7 90.18(16) . 7_545 ?
N5 Co1 N1 88.92(19) . . ?
N3 Co1 N1 167.37(16) . . ?
N7 Co1 N1 88.99(19) 7_545 . ?
N5 Co1 Co2 83.79(11) . . ?
N3 Co1 Co2 84.63(11) . . ?
N7 Co1 Co2 83.29(12) 7_545 . ?
N1 Co1 Co2 82.75(12) . . ?
N5 Co1 Cl1 96.60(12) . . ?
N3 Co1 Cl1 95.32(11) . . ?
N7 Co1 Cl1 96.32(12) 7_545 . ?
N1 Co1 Cl1 97.30(13) . . ?
Co2 Co1 Cl1 179.61(5) . . ?
N4 Co2 N6 89.71(13) . . ?
N4 Co2 N6 89.71(13) . 7_545 ?
N6 Co2 N6 179.4(3) . 7_545 ?
N4 Co2 N2 180.00(14) . . ?
N6 Co2 N2 90.29(13) . . ?
N6 Co2 N2 90.29(13) 7_545 . ?
N4 Co2 Co1 89.00(3) . . ?
N6 Co2 Co1 89.50(11) . . ?
N6 Co2 Co1 90.49(11) 7_545 . ?
N2 Co2 Co1 91.00(3) . . ?
N4 Co2 Co1 89.00(3) . 7_545 ?
N6 Co2 Co1 90.49(11) . 7_545 ?
N6 Co2 Co1 89.50(11) 7_545 7_545 ?
N2 Co2 Co1 91.00(3) . 7_545 ?
Co1 Co2 Co1 178.00(5) . 7_545 ?
C1 N1 C5 119.4(5) . . ?
C1 N1 Co1 119.3(4) . . ?
C5 N1 Co1 121.3(3) . . ?
C5 N2 C5 125.5(6) 7_545 . ?
C5 N2 Co2 117.3(3) 7_545 . ?
C5 N2 Co2 117.3(3) . . ?
C11 N3 C15 119.2(4) . . ?
C11 N3 Co1 121.4(3) . . ?
C15 N3 Co1 119.3(3) . . ?
C15 N4 C15 121.9(5) . 7_545 ?
C15 N4 Co2 119.1(3) . . ?
C15 N4 Co2 119.1(3) 7_545 . ?
C21 N5 C25 118.9(5) . . ?
C21 N5 Co1 120.4(4) . . ?
C25 N5 Co1 120.7(4) . . ?
C25 N6 C26 124.1(4) . . ?
C25 N6 Co2 118.5(3) . . ?
C26 N6 Co2 117.2(3) . . ?
C26 N7 C30 117.8(5) . . ?
C26 N7 Co1 122.2(3) . 7_545 ?
C30 N7 Co1 119.8(4) . 7_545 ?
N1 C1 C2 122.4(6) . . ?
C1 C2 C3 120.4(6) . . ?
C4 C3 C2 116.3(6) . . ?
C4 C3 C6 123.8(9) . . ?
C2 C3 C6 118.4(9) . . ?
C4 C3 C6' 117.9(8) . . ?
C2 C3 C6' 123.9(8) . . ?
C3 C4 C5 122.8(6) . . ?
N2 C5 N1 115.7(4) . . ?
N2 C5 C4 125.1(5) . . ?
N1 C5 C4 118.7(5) . . ?
C3 C6 C7 108.1(14) . . ?
C7' C6' C3 108.8(11) . . ?
N3 C11 C12 122.2(5) . . ?
C13 C12 C11 120.7(5) . . ?
C14 C13 C12 116.1(6) . . ?
C14 C13 C16 122.4(6) . . ?
C12 C13 C16 121.5(6) . . ?
C13 C14 C15 123.2(5) . . ?
N4 C15 N3 115.5(4) . . ?
N4 C15 C14 125.6(4) . . ?
N3 C15 C14 118.4(4) . . ?
C13 C16 C17 112.3(10) . . ?
C13 C16 C17A 111(3) . . ?
C17 C16 C17A 85(3) . . ?
C13 C16 C17B 111.4(16) . . ?
C17 C16 C17B 129.6(18) . . ?
C17A C16 C17B 56(3) . . ?
N5 C21 C22 123.0(6) . . ?
C21 C22 C23 118.2(5) . . ?
C24 C23 C22 119.1(6) . . ?
C24 C23 C31 121.8(7) . . ?
C22 C23 C31 119.1(6) . . ?
C23 C24 C25 121.5(5) . . ?
N6 C25 N5 115.1(5) . . ?
N6 C25 C24 125.4(5) . . ?
N5 C25 C24 119.2(5) . . ?
N7 C26 N6 114.6(4) . . ?
N7 C26 C27 121.7(5) . . ?
N6 C26 C27 123.3(5) . . ?
C26 C27 C28 120.4(5) . . ?
C29 C28 C27 117.4(5) . . ?
C29 C28 C33 120.7(6) . . ?
C27 C28 C33 121.8(6) . . ?
C28 C29 C30 119.9(5) . . ?
N7 C30 C29 122.7(5) . . ?
C32 C31 C23 112.8(10) . . ?
C34 C33 C28 110.3(12) . . ?
C28 C33 C34' 106.5(13) . . ?

loop_
_geom_bond_atom_site_label_1
_geom_bond_atom_site_label_2
_geom_bond_distance
_geom_bond_site_symmetry_2
_geom_bond_publ_flag
Co1 N5 2.022(5) . ?
Co1 N3 2.026(4) . ?
Co1 N7 2.036(5) 7_545 ?
Co1 N1 2.042(4) . ?
Co1 Co2 2.3611(7) . ?
Co1 Cl1 2.4092(14) . ?
Co2 N4 1.907(5) . ?
Co2 N6 1.909(4) . ?
Co2 N6 1.909(4) 7_545 ?
Co2 N2 1.911(5) . ?
Co2 Co1 2.3611(7) 7_545 ?
N1 C1 1.352(8) . ?
N1 C5 1.363(7) . ?
N2 C5 1.358(6) 7_545 ?
N2 C5 1.358(6) . ?
N3 C11 1.330(7) . ?
N3 C15 1.380(6) . ?
N4 C15 1.354(5) . ?
N4 C15 1.354(5) 7_545 ?
N5 C21 1.350(7) . ?
N5 C25 1.362(7) . ?
N6 C25 1.361(6) . ?
N6 C26 1.381(6) . ?
N7 C26 1.352(6) . ?
N7 C30 1.354(7) . ?
N7 Co1 2.036(5) 7_545 ?
C1 C2 1.369(10) . ?
C2 C3 1.410(11) . ?
C3 C4 1.361(9) . ?
C3 C6 1.430(18) . ?
C3 C6' 1.598(17) . ?
C4 C5 1.415(8) . ?
C6 C7 1.45(2) . ?
C6' C7' 1.57(2) . ?
C11 C12 1.384(9) . ?
C12 C13 1.383(9) . ?
C13 C14 1.369(8) . ?
C13 C16 1.483(10) . ?
C14 C15 1.392(7) . ?
C16 C17 1.506(12) . ?
C16 C17A 1.518(14) . ?
C16 C17B 1.518(14) . ?
C21 C22 1.388(9) . ?
C22 C23 1.405(10) . ?
C23 C24 1.335(8) . ?
C23 C31 1.527(10) . ?
C24 C25 1.427(8) . ?
C26 C27 1.390(7) . ?
C27 C28 1.391(8) . ?
C28 C29 1.381(8) . ?
C28 C33 1.497(9) . ?
C29 C30 1.384(9) . ?
C31 C32 1.464(15) . ?
C33 C34 1.459(16) . ?
C33 C34' 1.520(17) . ?
